data_7204261
loop_
_publ_author_name
'Kyu-Tae Chang'
'Yong Hyun Choi'
'Seung-Ho Kim'
'Yong-Jin Yoon'
'Woo Song Lee'

_publ_section_title
;
 Regioselective synthesis of pyrazoles via the ring cleavage of
 3-substituted N-alkylated 3-hydroxyisoindolin-1-ones
;
_journal_issue 2
_journal_name_full 'J. Chem. Soc., Perkin Trans. 1'
_journal_page_first 207
_journal_page_last 210
_journal_paper_doi 10.1039/b108485m
_journal_year 2002
_chemical_formula_sum 'C14 H17 N3 O'
_chemical_formula_weight 243.31
_space_group_IT_number 14
_symmetry_cell_setting monoclinic
_symmetry_Int_Tables_number 14
_symmetry_space_group_name_Hall '-P 2ybc'
_symmetry_space_group_name_H-M 'P 1 21/c 1'
_cell_angle_alpha 90
_cell_angle_beta 113.20(1)
_cell_angle_gamma 90
_cell_formula_units_Z 4
_cell_length_a 10.922(2)
_cell_length_b 9.557(1)
_cell_length_c 13.551(3)
_cell_measurement_reflns_used 4520
_cell_measurement_temperature 123.2
_cell_measurement_theta_max 27.25
_cell_measurement_theta_min 2.7
_cell_volume 1300.1(4)
_computing_cell_refinement 'PROCESS-AUTO (Rigaku, 1998)'
_computing_data_collection 'PROCESS-AUTO (Rigaku, 1998)'
_computing_data_reduction 'teXsan (MSC & Rigaku, 1999)'
_computing_molecular_graphics 'ORTEP (Johnson, 1976)'
_computing_publication_material 'teXsan (MSC & Rigaku, 1999)'
_computing_structure_refinement 'teXsan (MSC & Rigaku, 1999)'
_computing_structure_solution 'SHELXS86 (Sheldrick, 1985)'
_diffrn_detector_area_resol_mean 10.00
_diffrn_measured_fraction_theta_full 0.990
_diffrn_measured_fraction_theta_max 0.990
_diffrn_measurement_device_type 'Rigaku RAXIS-RAPID Imaging Plate'
_diffrn_measurement_method \w
_diffrn_radiation_type 'Mo K\a'
_diffrn_radiation_wavelength 0.7107
_diffrn_reflns_av_R_equivalents 0.031
_diffrn_reflns_limit_h_max 14
_diffrn_reflns_limit_h_min -14
_diffrn_reflns_limit_k_max 12
_diffrn_reflns_limit_k_min -12
_diffrn_reflns_limit_l_max 17
_diffrn_reflns_limit_l_min -17
_diffrn_reflns_number 9135
_diffrn_reflns_theta_full 27.25
_diffrn_reflns_theta_max 27.25
_exptl_absorpt_coefficient_mu 0.081
_exptl_absorpt_correction_type none
_exptl_crystal_colour colorless
_exptl_crystal_density_diffrn 1.243
_exptl_crystal_density_method 'not measured'
_exptl_crystal_description platelet
_exptl_crystal_size_max 0.300
_exptl_crystal_size_mid 0.200
_exptl_crystal_size_min 0.080
_refine_diff_density_max 0.43
_refine_diff_density_min -0.47
_refine_ls_extinction_coef 0.020(5)
_refine_ls_extinction_method 'Zachariasen(1967) type 2 Gaussian isotropic'
_refine_ls_goodness_of_fit_ref 1.074
_refine_ls_hydrogen_treatment noref
_refine_ls_number_parameters 164
_refine_ls_number_reflns 2890
_refine_ls_R_factor_gt 0.0580
_refine_ls_shift/su_max 0.0001
_refine_ls_structure_factor_coef Fsqd
_refine_ls_weighting_details 'w = 1/[\s^2^(Fo^2^) + (0.08400(Max(Fo^2^,0) + 2Fc^2^)/3)^2^]'
_refine_ls_weighting_scheme calc
_refine_ls_wR_factor_ref 0.1538
_reflns_number_gt 2052
_reflns_number_total 2890
_reflns_threshold_expression F^2^>2.0\s(F^2^)
_cod_data_source_file b108485m.txt
_cod_data_source_block RGK485raplt_Gyeongsang_Nat
_cod_depositor_comments
;
The following automatic conversions were performed:
data name '_geom_hbond_site_distance_dh' replaced with
'_geom_hbond_distance_DH' as specified in the replacement file
'/home/antanas/src/cod-tools/trunk/data/replacement-values/replacement_tags.lst'.

data
name '_geom_hbond_site_distance_ha' replaced with
'_geom_hbond_distance_HA' as specified in the replacement file
'/home/antanas/src/cod-tools/trunk/data/replacement-values/replacement_tags.lst'.

data
name '_geom_hbond_site_distance_da' replaced with
'_geom_hbond_distance_DA' as specified in the replacement file
'/home/antanas/src/cod-tools/trunk/data/replacement-values/replacement_tags.lst'.

Automatic conversion script
Id: cif_correct_tags 5005 2017-03-03 11:38:54Z antanas 
;
_cod_original_cell_volume 1300.0(4)
_cod_original_formula_sum 'C14 H17 N3 O '
_cod_database_code 7204261

loop_
_symmetry_equiv_pos_as_xyz
x,y,z
-x,1/2+y,1/2-z
-x,-y,-z
x,1/2-y,1/2+z

loop_
_atom_site_label
_atom_site_type_symbol
_atom_site_fract_x
_atom_site_fract_y
_atom_site_fract_z
_atom_site_U_iso_or_equiv
_atom_site_adp_type
_atom_site_occupancy
_atom_site_calc_flag
_atom_site_refinement_flags
_atom_site_disorder_assembly
_atom_site_disorder_group
O1 O 0.7166(1) 0.2059(2) 0.1720(1) 0.0188(3) Uani 1.00 d . . .
N1 N 0.4639(2) 0.5955(2) 0.2507(1) 0.0183(4) Uani 1.00 d . . .
N2 N 0.3945(2) 0.5136(2) 0.1662(1) 0.0176(4) Uani 1.00 d . . .
N3 N 0.7426(1) 0.2814(2) 0.0225(1) 0.0155(4) Uani 1.00 d . . .
C1 C 0.4395(2) 0.3466(2) 0.0514(1) 0.0142(4) Uani 1.00 d . . .
C2 C 0.5215(2) 0.2625(2) 0.0174(1) 0.0142(4) Uani 1.00 d . . .
C3 C 0.4656(2) 0.1749(2) -0.0714(2) 0.0190(5) Uani 1.00 d . . .
C4 C 0.3286(2) 0.1658(2) -0.1266(2) 0.0234(5) Uani 1.00 d . . .
C5 C 0.2468(2) 0.2465(2) -0.0935(2) 0.0214(5) Uani 1.00 d . . .
C6 C 0.3013(2) 0.3357(2) -0.0072(2) 0.0180(5) Uani 1.00 d . . .
C7 C 0.4873(2) 0.4445(2) 0.1431(1) 0.0153(4) Uani 1.00 d . . .
C8 C 0.6158(2) 0.4842(2) 0.2146(2) 0.0210(5) Uani 1.00 d . . .
C9 C 0.5958(2) 0.5804(2) 0.2816(2) 0.0230(5) Uani 1.00 d . . .
C10 C 0.6695(2) 0.2501(2) 0.0786(1) 0.0143(4) Uani 1.00 d . . .
C11 C 0.8889(2) 0.2641(2) 0.0599(2) 0.0205(5) Uani 1.00 d . . .
C12 C 0.9600(2) 0.3642(3) 0.1525(2) 0.0289(6) Uani 1.00 d . . .
C13 C 0.9272(2) 0.1127(3) 0.0936(2) 0.0341(7) Uani 1.00 d . . .
C14 C 0.9223(2) 0.3000(3) -0.0360(2) 0.0319(6) Uani 1.00 d . . .
H1N H 0.4239 0.6570 0.2845 0.0220 Uiso 1.00 calc . . .
H3 H 0.5222 0.1205 -0.0945 0.0227 Uiso 1.00 calc . . .
H3N H 0.6968 0.3181 -0.0476 0.0185 Uiso 1.00 calc . . .
H4 H 0.2915 0.1048 -0.1864 0.0281 Uiso 1.00 calc . . .
H5 H 0.1528 0.2406 -0.1303 0.0257 Uiso 1.00 calc . . .
H6 H 0.2435 0.3917 0.0134 0.0216 Uiso 1.00 calc . . .
H8 H 0.6986 0.4512 0.2161 0.0252 Uiso 1.00 calc . . .
H9 H 0.6630 0.6277 0.3393 0.0276 Uiso 1.00 calc . . .
H12a H 1.0536 0.3529 0.1758 0.0347 Uiso 1.00 calc . . .
H12b H 0.9364 0.4578 0.1292 0.0347 Uiso 1.00 calc . . .
H12c H 0.9342 0.3443 0.2103 0.0347 Uiso 1.00 calc . . .
H13a H 1.0189 0.0991 0.1083 0.0410 Uiso 1.00 calc . . .
H13b H 0.9114 0.0928 0.1563 0.0410 Uiso 1.00 calc . . .
H13c H 0.8750 0.0518 0.0373 0.0410 Uiso 1.00 calc . . .
H14a H 0.8816 0.3864 -0.0660 0.0383 Uiso 1.00 calc . . .
H14b H 1.0161 0.3078 -0.0134 0.0383 Uiso 1.00 calc . . .
H14c H 0.8900 0.2282 -0.0885 0.0383 Uiso 1.00 calc . . .

loop_
_atom_site_aniso_label
_atom_site_aniso_U_11
_atom_site_aniso_U_22
_atom_site_aniso_U_33
_atom_site_aniso_U_12
_atom_site_aniso_U_13
_atom_site_aniso_U_23
O1 0.0186(6) 0.0215(8) 0.0170(7) 0.0023(6) 0.0078(5) 0.0050(6)
N1 0.0233(8) 0.0199(9) 0.0137(8) 0.0017(7) 0.0093(6) -0.0028(7)
N2 0.0196(7) 0.0203(9) 0.0140(7) 0.0017(7) 0.0077(6) -0.0024(7)
N3 0.0124(7) 0.0206(9) 0.0140(8) 0.0024(7) 0.0058(6) 0.0029(7)
C1 0.0162(8) 0.0143(9) 0.0141(9) 0.0001(8) 0.0080(7) 0.0019(7)
C2 0.0138(8) 0.0151(10) 0.0145(9) -0.0009(7) 0.0064(7) 0.0015(7)
C3 0.0200(9) 0.018(1) 0.022(1) 0.0009(8) 0.0118(8) -0.0025(8)
C4 0.0212(9) 0.027(1) 0.021(1) -0.0051(9) 0.0066(8) -0.0092(9)
C5 0.0135(8) 0.027(1) 0.022(1) -0.0037(8) 0.0053(7) -0.0024(9)
C6 0.0166(9) 0.022(1) 0.0188(10) 0.0025(8) 0.0107(7) 0.0013(8)
C7 0.0181(9) 0.0145(9) 0.0159(9) 0.0010(8) 0.0095(7) 0.0027(7)
C8 0.0173(9) 0.022(1) 0.024(1) -0.0025(8) 0.0089(8) -0.0061(9)
C9 0.0226(10) 0.025(1) 0.021(1) -0.0022(9) 0.0080(8) -0.0046(9)
C10 0.0158(8) 0.0112(9) 0.0168(9) 0.0005(7) 0.0072(7) -0.0008(7)
C11 0.0121(8) 0.028(1) 0.023(1) 0.0030(8) 0.0091(7) 0.0043(9)
C12 0.0170(9) 0.041(1) 0.024(1) -0.0044(10) 0.0030(8) 0.0033(10)
C13 0.025(1) 0.033(1) 0.049(2) 0.012(1) 0.020(1) 0.009(1)
C14 0.0200(9) 0.052(2) 0.030(1) 0.001(1) 0.0167(9) 0.004(1)

loop_
_atom_type_symbol
_atom_type_description
_atom_type_scat_dispersion_real
_atom_type_scat_dispersion_imag
_atom_type_scat_source
C C 0.003 0.002
;International Tables for Crystallography
(1992, Vol. C, Tables 4.2.6.8 and 6.1.1.1)
;
H H 0.000 0.000
;International Tables for Crystallography
(1992, Vol. C, Table 6.1.1.2)
;
N N 0.006 0.003
;International Tables for Crystallography
(1992, Vol. C, Tables 4.2.6.8 and 6.1.1.1)
;
O O 0.011 0.006
;International Tables for Crystallography
(1992, Vol. C, Tables 4.2.6.8 and 6.1.1.1)
;

loop_
_geom_angle_atom_site_label_1
_geom_angle_atom_site_label_2
_geom_angle_atom_site_label_3
_geom_angle
_geom_angle_site_symmetry_1
_geom_angle_site_symmetry_2
_geom_angle_site_symmetry_3
_geom_angle_publ_flag
N2 N1 C9 112.2(2) . . . yes
N2 N1 H1N 123.9 . . . no
C9 N1 H1N 123.9 . . . no
N1 N2 C7 105.1(1) . . . yes
C10 N3 C11 125.9(2) . . . yes
C10 N3 H3N 117.0 . . . no
C11 N3 H3N 117.0 . . . no
C2 C1 C6 116.9(2) . . . yes
C2 C1 C7 125.3(2) . . . yes
C6 C1 C7 117.8(2) . . . yes
C1 C2 C3 120.4(2) . . . yes
C1 C2 C10 123.3(2) . . . yes
C3 C2 C10 116.0(2) . . . yes
C2 C3 C4 121.1(2) . . . yes
C2 C3 H3 119.5 . . . no
C4 C3 H3 119.5 . . . no
C3 C4 C5 119.2(2) . . . yes
C3 C4 H4 120.4 . . . no
C5 C4 H4 120.4 . . . no
C4 C5 C6 120.1(2) . . . yes
C4 C5 H5 119.9 . . . no
C6 C5 H5 119.9 . . . no
C1 C6 C5 122.2(2) . . . yes
C1 C6 H6 118.9 . . . no
C5 C6 H6 118.9 . . . no
N2 C7 C1 117.3(2) . . . yes
N2 C7 C8 110.2(2) . . . yes
C1 C7 C8 132.5(2) . . . yes
C7 C8 C9 105.1(2) . . . yes
C7 C8 H8 127.4 . . . no
C9 C8 H8 127.4 . . . no
N1 C9 C8 107.4(2) . . . yes
N1 C9 H9 126.3 . . . no
C8 C9 H9 126.3 . . . no
O1 C10 N3 123.9(2) . . . yes
O1 C10 C2 121.0(2) . . . yes
N3 C10 C2 115.0(2) . . . yes
N3 C11 C12 109.9(2) . . . yes
N3 C11 C13 109.8(2) . . . yes
N3 C11 C14 105.8(2) . . . yes
C12 C11 C13 111.0(2) . . . yes
C12 C11 C14 110.3(2) . . . yes
C13 C11 C14 109.9(2) . . . yes
C11 C12 H12a 109.5 . . . no
C11 C12 H12b 109.5 . . . no
C11 C12 H12c 109.5 . . . no
H12a C12 H12b 109.5 . . . no
H12a C12 H12c 109.5 . . . no
H12b C12 H12c 109.5 . . . no
C11 C13 H13a 109.5 . . . no
C11 C13 H13b 109.5 . . . no
C11 C13 H13c 109.5 . . . no
H13a C13 H13b 109.5 . . . no
H13a C13 H13c 109.5 . . . no
H13b C13 H13c 109.5 . . . no
C11 C14 H14a 109.5 . . . no
C11 C14 H14b 109.5 . . . no
C11 C14 H14c 109.5 . . . no
H14a C14 H14b 109.5 . . . no
H14a C14 H14c 109.5 . . . no
H14b C14 H14c 109.5 . . . no

loop_
_geom_bond_atom_site_label_1
_geom_bond_atom_site_label_2
_geom_bond_distance
_geom_bond_site_symmetry_1
_geom_bond_site_symmetry_2
_geom_bond_publ_flag
O1 C10 1.238(2) . . yes
N1 N2 1.347(2) . . yes
N1 C9 1.340(3) . . yes
N1 H1N 0.950 . . no
N2 C7 1.345(2) . . yes
N3 C10 1.335(2) . . yes
N3 C11 1.484(2) . . yes
N3 H3N 0.950 . . no
C1 C2 1.408(3) . . yes
C1 C6 1.406(2) . . yes
C1 C7 1.477(3) . . yes
C2 C3 1.394(3) . . yes
C2 C10 1.503(2) . . yes
C3 C4 1.387(3) . . yes
C3 H3 0.950 . . no
C4 C5 1.383(3) . . yes
C4 H4 0.950 . . no
C5 C6 1.378(3) . . yes
C5 H5 0.950 . . no
C6 H6 0.950 . . no
C7 C8 1.408(3) . . yes
C8 C9 1.369(3) . . yes
C8 H8 0.950 . . no
C9 H9 0.950 . . no
C11 C12 1.525(3) . . yes
C11 C13 1.526(3) . . yes
C11 C14 1.520(3) . . yes
C12 H12a 0.950 . . no
C12 H12b 0.950 . . no
C12 H12c 0.950 . . no
C13 H13a 0.950 . . no
C13 H13b 0.950 . . no
C13 H13c 0.950 . . no
C14 H14a 0.950 . . no
C14 H14b 0.950 . . no
C14 H14c 0.950 . . no

loop_
_geom_contact_atom_site_label_1
_geom_contact_atom_site_label_2
_geom_contact_distance
_geom_contact_site_symmetry_1
_geom_contact_site_symmetry_2
_geom_contact_publ_flag
O1 N1 2.780(2) . 2_645 ?
O1 N2 3.429(2) . 2_645 ?
N1 C1 3.440(2) . 2_655 ?
N1 C2 3.472(3) . 2_655 ?
N1 C10 3.509(3) . 2_655 ?
N1 C3 3.530(3) . 4_555 ?
N1 C3 3.575(3) . 3_665 ?
N1 C7 3.588(3) . 2_655 ?
N2 N3 3.099(2) . 3_665 ?
N2 C4 3.596(3) . 4_555 ?
C1 C9 3.526(3) . 2_645 ?
C2 C7 3.523(3) . 3_665 ?
C3 C9 3.539(3) . 3_665 ?
C4 C9 3.513(3) . 3_665 ?

loop_
_geom_hbond_atom_site_label_D
_geom_hbond_atom_site_label_H
_geom_hbond_atom_site_label_A
_geom_hbond_site_symmetry_D
_geom_hbond_site_symmetry_H
_geom_hbond_site_symmetry_A
_geom_hbond_distance_DH
_geom_hbond_distance_HA
_geom_hbond_distance_DA
_geom_hbond_angle_DHA
_geom_hbond_publ_flag
N1 H1N O1 . . 2_655 0.950 1.907 2.779(2) 151.549 no
N3 H3N N2 . . 3_665 0.950 2.214 3.099(2) 154.637 no

loop_
_cod_related_entry_id
_cod_related_entry_database
_cod_related_entry_code
1 ChemSpider 9229021
